data_4038809
loop_
_publ_author_name
'Rodstein, Ilja'
'Prendes, Daniel Sowa'
'Wickert, Leon'
'Paa\&sen, Maurice'
'Gessner, Viktoria'

_publ_section_title
;
 Selective Pd-Catalyzed Monoarylation of Small Primary Alkyl Amines
 through Backbone-Modification in Ylide-Functionalized Phosphines (YPhos).
;
_journal_name_full 'The Journal of organic chemistry'
_journal_paper_doi 10.1021/acs.joc.0c01771
_journal_year 2020
_chemical_formula_sum 'C48 H81.54 Au Cl O2 P2'
_chemical_formula_weight 985.04
_space_group_crystal_system monoclinic
_space_group_IT_number 14
_space_group_name_Hall '-P 2yn'
_space_group_name_H-M_alt 'P 1 21/n 1'
_atom_sites_solution_hydrogens geom
_audit_creation_method SHELXL-2018/3
_cell_angle_alpha 90
_cell_angle_beta 95.1545(3)
_cell_angle_gamma 90
_cell_formula_units_Z 4
_cell_length_a 13.14401(4)
_cell_length_b 24.09350(7)
_cell_length_c 14.52671(4)
_cell_measurement_reflns_used 68271
_cell_measurement_temperature 100(2)
_cell_measurement_theta_max 77.2530
_cell_measurement_theta_min 3.5540
_cell_volume 4581.79(2)
_computing_cell_refinement 'CrysAlisPro 1.171.40.20a (Rigaku OD, 2018)'
_computing_data_collection 'CrysAlisPro 1.171.40.20a (Rigaku OD, 2018)'
_computing_data_reduction 'CrysAlisPro 1.171.40.20a (Rigaku OD, 2018)'
_computing_structure_refinement 'SHELXL-2018/3 (Sheldrick, 2018)'
_computing_structure_solution 'SHELXT-2018/2 (Sheldrick, 2018)'
_diffrn_ambient_temperature 100(2)
_diffrn_measured_fraction_theta_full 1.000
_diffrn_measured_fraction_theta_max 0.994
_diffrn_measurement_device 'four-circle diffractometer'
_diffrn_measurement_device_type 'XtaLAB Synergy, Dualflex, HyPix'
_diffrn_measurement_method '\w scans'
_diffrn_radiation_type CuK\a
_diffrn_radiation_wavelength 1.54184
_diffrn_reflns_av_R_equivalents 0.0365
_diffrn_reflns_av_unetI/netI 0.0172
_diffrn_reflns_Laue_measured_fraction_full 1.000
_diffrn_reflns_Laue_measured_fraction_max 0.994
_diffrn_reflns_limit_h_max 16
_diffrn_reflns_limit_h_min -16
_diffrn_reflns_limit_k_max 30
_diffrn_reflns_limit_k_min -30
_diffrn_reflns_limit_l_max 18
_diffrn_reflns_limit_l_min -16
_diffrn_reflns_number 87384
_diffrn_reflns_point_group_measured_fraction_full 1.000
_diffrn_reflns_point_group_measured_fraction_max 0.994
_diffrn_reflns_theta_full 67.684
_diffrn_reflns_theta_max 77.505
_diffrn_reflns_theta_min 3.563
_diffrn_source 'micro-focus sealed X-ray tube'
_exptl_absorpt_coefficient_mu 7.497
_exptl_absorpt_correction_T_max 0.888
_exptl_absorpt_correction_T_min 0.126
_exptl_absorpt_correction_type gaussian
_exptl_absorpt_process_details
;
CrysAlisPro 1.171.40.20a (Rigaku Oxford Diffraction, 2018)
Numerical absorption correction based on gaussian integration over
			a multifaceted crystal model
Empirical absorption correction using spherical harmonics,
 implemented in SCALE3 ABSPACK scaling algorithm.
;
_exptl_crystal_colour colorless
_exptl_crystal_density_diffrn 1.428
_exptl_crystal_description block
_exptl_crystal_F_000 2046
_exptl_crystal_size_max 0.356
_exptl_crystal_size_mid 0.265
_exptl_crystal_size_min 0.219
_refine_diff_density_max 0.814
_refine_diff_density_min -0.991
_refine_diff_density_rms 0.080
_refine_ls_extinction_method none
_refine_ls_goodness_of_fit_ref 1.146
_refine_ls_hydrogen_treatment constr
_refine_ls_matrix_type full
_refine_ls_number_parameters 676
_refine_ls_number_reflns 9694
_refine_ls_number_restraints 656
_refine_ls_restrained_S_all 1.132
_refine_ls_R_factor_all 0.0245
_refine_ls_R_factor_gt 0.0244
_refine_ls_shift/su_max 0.004
_refine_ls_shift/su_mean 0.000
_refine_ls_structure_factor_coef Fsqd
_refine_ls_weighting_details 'w=1/[\s^2^(Fo^2^)+(0.0286P)^2^+5.9993P] where P=(Fo^2^+2Fc^2^)/3'
_refine_ls_weighting_scheme calc
_refine_ls_wR_factor_gt 0.0621
_refine_ls_wR_factor_ref 0.0622
_reflns_Friedel_coverage 0.000
_reflns_number_gt 9645
_reflns_number_total 9694
_reflns_threshold_expression 'I > 2\s(I)'
_cod_data_source_file jo0c01771_si_003.cif
_cod_data_source_block IR-024_a
_cod_original_sg_symbol_H-M 'P 21/n'
_cod_database_code 4038809
_shelx_shelxl_version_number 2018/3
_shelx_space_group_comment
;
The symmetry employed for this shelxl refinement is uniquely defined
by the following loop, which should always be used as a source of
symmetry information in preference to the above space-group names.
They are only intended as comments.
;

loop_
_space_group_symop_operation_xyz
'x, y, z'
'-x+1/2, y+1/2, -z+1/2'
'-x, -y, -z'
'x-1/2, -y-1/2, z-1/2'

loop_
_atom_site_label
_atom_site_type_symbol
_atom_site_fract_x
_atom_site_fract_y
_atom_site_fract_z
_atom_site_U_iso_or_equiv
_atom_site_adp_type
_atom_site_occupancy
_atom_site_site_symmetry_order
_atom_site_calc_flag
_atom_site_refinement_flags_posn
_atom_site_refinement_flags_adp
_atom_site_refinement_flags_occupancy
_atom_site_disorder_assembly
_atom_site_disorder_group
Au1 Au 0.31395(2) 0.68988(2) 0.42123(2) 0.01605(4) Uani 1 1 d . . . . .
Cl1 Cl 0.34238(5) 0.73893(3) 0.28970(4) 0.02622(12) Uani 1 1 d . . . . .
P1 P 0.49140(4) 0.68358(2) 0.64341(4) 0.01421(11) Uani 1 1 d . . . . .
P2 P 0.28455(4) 0.64200(2) 0.54984(4) 0.01474(11) Uani 1 1 d . . . . .
C1 C 0.38814(17) 0.63816(9) 0.63644(15) 0.0154(4) Uani 1 1 d . . . . .
C2 C 0.38147(17) 0.59352(9) 0.70944(15) 0.0157(4) Uani 1 1 d . . . . .
C3 C 0.42021(17) 0.53921(9) 0.69771(16) 0.0169(4) Uani 1 1 d . . . . .
C4 C 0.40634(19) 0.49799(10) 0.76303(17) 0.0211(5) Uani 1 1 d . . . . .
H4 H 0.432815 0.461949 0.753638 0.025 Uiso 1 1 calc R U . . .
C5 C 0.3554(2) 0.50765(11) 0.84115(17) 0.0253(5) Uani 1 1 d . . . . .
C6 C 0.31934(19) 0.56088(11) 0.85375(16) 0.0227(5) Uani 1 1 d . . . . .
H6 H 0.285273 0.568676 0.907254 0.027 Uiso 1 1 calc R U . . .
C7 C 0.33139(17) 0.60344(10) 0.79052(16) 0.0182(4) Uani 1 1 d . . . . .
C8 C 0.47730(18) 0.52129(9) 0.61676(16) 0.0183(4) Uani 1 1 d . . . . .
H8A H 0.543167 0.505139 0.639723 0.027 Uiso 1 1 calc R U . . .
H8B H 0.488817 0.553563 0.577971 0.027 Uiso 1 1 calc R U . . .
H8C H 0.436870 0.493561 0.580174 0.027 Uiso 1 1 calc R U . . .
C9 C 0.3414(3) 0.46226(13) 0.9100(2) 0.0389(7) Uani 1 1 d . . . . .
H9A H 0.280407 0.469890 0.942051 0.058 Uiso 1 1 calc R U . . .
H9B H 0.401430 0.460716 0.955124 0.058 Uiso 1 1 calc R U . . .
H9C H 0.333296 0.426607 0.877712 0.058 Uiso 1 1 calc R U . . .
C10 C 0.29342(19) 0.65998(10) 0.81498(16) 0.0210(5) Uani 1 1 d . . . . .
H10A H 0.248663 0.656547 0.865124 0.031 Uiso 1 1 calc R U . . .
H10B H 0.255172 0.676430 0.760703 0.031 Uiso 1 1 calc R U . . .
H10C H 0.351679 0.683786 0.835062 0.031 Uiso 1 1 calc R U . . .
C11 C 0.59235(17) 0.66443(9) 0.73361(15) 0.0169(4) Uani 1 1 d . . . . .
H11 H 0.643761 0.695012 0.733342 0.020 Uiso 1 1 calc R U . . .
C12 C 0.65228(18) 0.61127(10) 0.71636(16) 0.0185(4) Uani 1 1 d . . . . .
H12A H 0.608332 0.578436 0.723267 0.022 Uiso 1 1 calc R U . . .
H12B H 0.673123 0.611494 0.652542 0.022 Uiso 1 1 calc R U . . .
C13 C 0.74673(18) 0.60779(10) 0.78526(16) 0.0216(5) Uani 1 1 d . . . . .
H13A H 0.784640 0.573246 0.774368 0.026 Uiso 1 1 calc R U . . .
H13B H 0.792279 0.639617 0.775808 0.026 Uiso 1 1 calc R U . . .
C14 C 0.7172(2) 0.60834(11) 0.88421(17) 0.0256(5) Uani 1 1 d . . . . .
H14A H 0.779838 0.607789 0.927492 0.031 Uiso 1 1 calc R U . . .
H14B H 0.677182 0.574574 0.895356 0.031 Uiso 1 1 calc R U . . .
C15 C 0.65426(19) 0.65959(10) 0.90286(16) 0.0215(5) Uani 1 1 d . . . . .
H15A H 0.696727 0.693252 0.898397 0.026 Uiso 1 1 calc R U . . .
H15B H 0.632599 0.657672 0.966314 0.026 Uiso 1 1 calc R U . . .
C16 C 0.55984(18) 0.66357(10) 0.83328(16) 0.0191(4) Uani 1 1 d . . . . .
H16A H 0.521362 0.697819 0.844845 0.023 Uiso 1 1 calc R U . . .
H16B H 0.514531 0.631401 0.840995 0.023 Uiso 1 1 calc R U . . .
C17 C 0.46024(18) 0.75678(9) 0.67535(16) 0.0175(4) Uani 1 1 d . . . . .
H17 H 0.403354 0.753252 0.716288 0.021 Uiso 1 1 calc R U . . .
C18 C 0.41573(19) 0.79171(9) 0.59270(16) 0.0196(4) Uani 1 1 d . . . . .
H18A H 0.470936 0.801947 0.553823 0.024 Uiso 1 1 calc R U . . .
H18B H 0.364499 0.769539 0.554459 0.024 Uiso 1 1 calc R U . . .
C19 C 0.3654(2) 0.84441(10) 0.62629(18) 0.0258(5) Uani 1 1 d . . . . .
H19A H 0.337774 0.866566 0.572339 0.031 Uiso 1 1 calc R U . . .
H19B H 0.307797 0.834103 0.662302 0.031 Uiso 1 1 calc R U . . .
C20 C 0.4421(2) 0.87929(10) 0.68645(19) 0.0307(6) Uani 1 1 d . . . . .
H20A H 0.406607 0.911369 0.711659 0.037 Uiso 1 1 calc R U . . .
H20B H 0.494842 0.893783 0.648189 0.037 Uiso 1 1 calc R U . . .
C21 C 0.4933(2) 0.84504(10) 0.76600(18) 0.0265(5) Uani 1 1 d . . . . .
H21A H 0.441820 0.834782 0.808724 0.032 Uiso 1 1 calc R U . . .
H21B H 0.546384 0.867812 0.800837 0.032 Uiso 1 1 calc R U . . .
C22 C 0.5425(2) 0.79208(10) 0.73138(18) 0.0228(5) Uani 1 1 d . . . . .
H22A H 0.573403 0.770373 0.784625 0.027 Uiso 1 1 calc R U . . .
H22B H 0.597316 0.802044 0.691850 0.027 Uiso 1 1 calc R U . . .
C23 C 0.55302(18) 0.69114(9) 0.53380(16) 0.0166(4) Uani 1 1 d . . . . .
H23 H 0.507928 0.716940 0.494693 0.020 Uiso 1 1 calc R U . . .
C24 C 0.65795(18) 0.72013(10) 0.54681(17) 0.0201(5) Uani 1 1 d . . . . .
H24A H 0.652054 0.754828 0.582452 0.024 Uiso 1 1 calc R U . . .
H24B H 0.707720 0.695631 0.582174 0.024 Uiso 1 1 calc R U . . .
C25 C 0.6960(2) 0.73356(10) 0.45283(18) 0.0240(5) Uani 1 1 d . . . . .
H25A H 0.764848 0.750374 0.462361 0.029 Uiso 1 1 calc R U . . .
H25B H 0.649678 0.761070 0.420416 0.029 Uiso 1 1 calc R U . . .
C26 C 0.7008(2) 0.68165(11) 0.39244(18) 0.0234(5) Uani 1 1 d . . . . .
H26A H 0.720957 0.692340 0.330816 0.028 Uiso 1 1 calc R U . . .
H26B H 0.753248 0.655930 0.421054 0.028 Uiso 1 1 calc R U . . .
C27 C 0.59725(18) 0.65230(11) 0.38146(16) 0.0212(5) Uani 1 1 d . . . . .
H27A H 0.603256 0.617692 0.345608 0.025 Uiso 1 1 calc R U . . .
H27B H 0.546609 0.676529 0.346572 0.025 Uiso 1 1 calc R U . . .
C28 C 0.55968(18) 0.63826(10) 0.47603(16) 0.0183(4) Uani 1 1 d . . . . .
H28A H 0.491576 0.620523 0.467030 0.022 Uiso 1 1 calc R U . . .
H28B H 0.607419 0.611716 0.509161 0.022 Uiso 1 1 calc R U . . .
C29 C 0.16497(18) 0.67154(10) 0.59047(16) 0.0182(4) Uani 1 1 d . . . . .
H29 H 0.148823 0.650671 0.646854 0.022 Uiso 1 1 calc R U . . .
C30 C 0.07361(18) 0.66611(10) 0.51731(17) 0.0222(5) Uani 1 1 d . . . . .
H30A H 0.062703 0.626474 0.501361 0.027 Uiso 1 1 calc R U . . .
H30B H 0.088737 0.686059 0.460543 0.027 Uiso 1 1 calc R U . . .
C31 C -0.0240(2) 0.69001(10) 0.5526(2) 0.0255(5) Uani 1 1 d . . . . .
H31A H -0.080794 0.687028 0.503196 0.031 Uiso 1 1 calc R U . . .
H31B H -0.042416 0.667835 0.605994 0.031 Uiso 1 1 calc R U . . .
C32 C -0.01092(19) 0.75061(11) 0.58163(18) 0.0247(5) Uani 1 1 d . . . . .
H32A H -0.073096 0.763544 0.608901 0.030 Uiso 1 1 calc R U . . .
H32B H -0.001637 0.773763 0.526707 0.030 Uiso 1 1 calc R U . . .
C33 C 0.08191(19) 0.75711(11) 0.65247(18) 0.0243(5) Uani 1 1 d . . . . .
H33A H 0.092880 0.796964 0.666697 0.029 Uiso 1 1 calc R U . . .
H33B H 0.068517 0.737924 0.710420 0.029 Uiso 1 1 calc R U . . .
C34 C 0.17802(18) 0.73299(10) 0.61616(17) 0.0198(4) Uani 1 1 d . . . . .
H34A H 0.236088 0.737066 0.664020 0.024 Uiso 1 1 calc R U . . .
H34B H 0.194353 0.754200 0.561010 0.024 Uiso 1 1 calc R U . . .
C35 C 0.25056(18) 0.56869(9) 0.52050(16) 0.0185(4) Uani 1 1 d . . . . .
H35 H 0.316892 0.548158 0.528246 0.022 Uiso 1 1 calc R U . . .
C36 C 0.18187(18) 0.53902(11) 0.58542(17) 0.0225(5) Uani 1 1 d . . . . .
H36A H 0.210013 0.544332 0.650342 0.027 Uiso 1 1 calc R U . . .
H36B H 0.112583 0.555457 0.578212 0.027 Uiso 1 1 calc R U . . .
C37 C 0.1752(2) 0.47672(11) 0.5634(2) 0.0304(6) Uani 1 1 d . . . . .
H37A H 0.243344 0.459638 0.577241 0.037 Uiso 1 1 calc R U . . .
H37B H 0.127589 0.458851 0.603450 0.037 Uiso 1 1 calc R U . . .
C38 C 0.1382(2) 0.46626(11) 0.4623(2) 0.0319(6) Uani 1 1 d . . . . .
H38A H 0.140389 0.425942 0.449413 0.038 Uiso 1 1 calc R U . . .
H38B H 0.066495 0.478760 0.450505 0.038 Uiso 1 1 calc R U . . .
C39 C 0.2042(2) 0.49692(11) 0.3977(2) 0.0286(6) Uani 1 1 d . . . . .
H39A H 0.273961 0.481073 0.403916 0.034 Uiso 1 1 calc R U . . .
H39B H 0.175384 0.491455 0.332961 0.034 Uiso 1 1 calc R U . . .
C40 C 0.2100(2) 0.55885(10) 0.41888(17) 0.0228(5) Uani 1 1 d . . . . .
H40A H 0.141192 0.575535 0.407142 0.027 Uiso 1 1 calc R U . . .
H40B H 0.255755 0.577111 0.377609 0.027 Uiso 1 1 calc R U . . .
O1_1 O 0.7811(11) 0.4020(7) 0.9318(9) 0.032(3) Uani 0.377(16) 1 d D U P A 1
C1_1 C 0.6969(12) 0.3661(7) 0.9099(16) 0.032(3) Uani 0.377(16) 1 d D U P A 1
H1A_1 H 0.659243 0.359962 0.965004 0.039 Uiso 0.377(16) 1 calc R U P A 1
H1AB_1 H 0.720789 0.329818 0.888319 0.039 Uiso 0.377(16) 1 calc R U P A 1
C2_1 C 0.6270(9) 0.3949(4) 0.8322(11) 0.039(3) Uani 0.377(16) 1 d D U P A 1
H2A_1 H 0.636889 0.378950 0.770846 0.047 Uiso 0.377(16) 1 calc R U P A 1
H2AB_1 H 0.554044 0.391795 0.843628 0.047 Uiso 0.377(16) 1 calc R U P A 1
C3_1 C 0.6638(10) 0.4549(4) 0.8397(10) 0.028(3) Uani 0.377(16) 1 d D U P A 1
H3A_1 H 0.634127 0.475170 0.890227 0.033 Uiso 0.377(16) 1 calc R U P A 1
H3AB_1 H 0.649446 0.475391 0.780862 0.033 Uiso 0.377(16) 1 calc R U P A 1
C4_1 C 0.7794(11) 0.4436(8) 0.8620(15) 0.041(4) Uani 0.377(16) 1 d D U P A 1
H4A_1 H 0.810708 0.429868 0.806864 0.050 Uiso 0.377(16) 1 calc R U P A 1
H4AB_1 H 0.815803 0.477443 0.885256 0.050 Uiso 0.377(16) 1 calc R U P A 1
O1_2 O 0.7905(11) 0.4050(7) 0.9215(11) 0.058(4) Uani 0.483(16) 1 d D U P B 2
C1_2 C 0.7696(11) 0.4517(7) 0.8653(17) 0.057(4) Uani 0.483(16) 1 d D U P B 2
H1A_2 H 0.820530 0.454982 0.819353 0.069 Uiso 0.483(16) 1 calc R U P B 2
H1AB_2 H 0.772295 0.485864 0.903365 0.069 Uiso 0.483(16) 1 calc R U P B 2
C2_2 C 0.6620(9) 0.4438(5) 0.8163(9) 0.045(3) Uani 0.483(16) 1 d D U P B 2
H2A_2 H 0.621382 0.478260 0.818544 0.054 Uiso 0.483(16) 1 calc R U P B 2
H2AB_2 H 0.665514 0.432903 0.750960 0.054 Uiso 0.483(16) 1 calc R U P B 2
C3_2 C 0.6162(7) 0.3976(4) 0.8704(9) 0.038(2) Uani 0.483(16) 1 d D U P B 2
H3A_2 H 0.566438 0.375211 0.830957 0.046 Uiso 0.483(16) 1 calc R U P B 2
H3AB_2 H 0.583098 0.412125 0.924099 0.046 Uiso 0.483(16) 1 calc R U P B 2
C4_2 C 0.7150(11) 0.3641(6) 0.9010(15) 0.039(4) Uani 0.483(16) 1 d D U P B 2
H4A_2 H 0.705433 0.341196 0.956174 0.047 Uiso 0.483(16) 1 calc R U P B 2
H4AB_2 H 0.733782 0.339497 0.850603 0.047 Uiso 0.483(16) 1 calc R U P B 2
O1_3 O 0.6293(15) 0.4499(8) 0.8850(18) 0.062(6) Uani 0.140(7) 1 d D U P C 3
C1_3 C 0.7377(18) 0.4597(10) 0.892(3) 0.058(6) Uani 0.140(7) 1 d D U P C 3
H1A_3 H 0.766869 0.460402 0.957484 0.070 Uiso 0.140(7) 1 calc R U P C 3
H1AB_3 H 0.754665 0.494823 0.861662 0.070 Uiso 0.140(7) 1 calc R U P C 3
C2_3 C 0.775(2) 0.4081(12) 0.840(3) 0.068(7) Uani 0.140(7) 1 d D U P C 3
H2A_3 H 0.757112 0.410813 0.772359 0.081 Uiso 0.140(7) 1 calc R U P C 3
H2AB_3 H 0.850045 0.402667 0.851978 0.081 Uiso 0.140(7) 1 calc R U P C 3
C3_3 C 0.716(3) 0.3630(10) 0.883(4) 0.050(8) Uani 0.140(7) 1 d D U P C 3
H3A_3 H 0.754052 0.348947 0.940133 0.060 Uiso 0.140(7) 1 calc R U P C 3
H3AB_3 H 0.702322 0.331730 0.839320 0.060 Uiso 0.140(7) 1 calc R U P C 3
C4_3 C 0.616(2) 0.3924(10) 0.904(3) 0.048(7) Uani 0.140(7) 1 d D U P C 3
H4A_3 H 0.557486 0.377266 0.864164 0.058 Uiso 0.140(7) 1 calc R U P C 3
H4AB_3 H 0.603420 0.386918 0.969304 0.058 Uiso 0.140(7) 1 calc R U P C 3
O1_4 O 0.9730(4) 0.56795(17) 0.9340(3) 0.0470(13) Uani 0.654(9) 1 d D U P D 1
C1_4 C 1.0374(5) 0.5247(2) 0.9028(4) 0.0425(13) Uani 0.654(9) 1 d D U P D 1
H1A_4 H 1.008504 0.487638 0.914054 0.051 Uiso 0.654(9) 1 calc R U P D 1
H1AB_4 H 1.106962 0.526996 0.934823 0.051 Uiso 0.654(9) 1 calc R U P D 1
C2_4 C 1.0395(8) 0.5355(3) 0.7984(5) 0.0377(16) Uani 0.654(9) 1 d D U P D 1
H2A_4 H 1.104471 0.522453 0.776399 0.045 Uiso 0.654(9) 1 calc R U P D 1
H2AB_4 H 0.981953 0.516455 0.762735 0.045 Uiso 0.654(9) 1 calc R U P D 1
C3_4 C 1.0295(9) 0.5972(3) 0.7892(4) 0.0322(15) Uani 0.654(9) 1 d D U P D 1
H3A_4 H 0.972373 0.607384 0.743213 0.039 Uiso 0.654(9) 1 calc R U P D 1
H3AB_4 H 1.093391 0.614004 0.770700 0.039 Uiso 0.654(9) 1 calc R U P D 1
C4_4 C 1.0080(4) 0.6160(2) 0.8879(4) 0.0360(13) Uani 0.654(9) 1 d D U P D 1
H4A_4 H 1.071054 0.630746 0.921636 0.043 Uiso 0.654(9) 1 calc R U P D 1
H4AB_4 H 0.955241 0.645410 0.884545 0.043 Uiso 0.654(9) 1 calc R U P D 1
O1_5 O 1.0704(15) 0.6248(7) 0.9402(12) 0.041(5) Uani 0.117(6) 1 d D U P E 2
C1_5 C 1.015(2) 0.6385(9) 0.8543(16) 0.033(5) Uani 0.117(6) 1 d D U P E 2
H1A_5 H 1.043830 0.671851 0.826705 0.040 Uiso 0.117(6) 1 calc R U P E 2
H1AB_5 H 0.942004 0.645685 0.862954 0.040 Uiso 0.117(6) 1 calc R U P E 2
C2_5 C 1.025(5) 0.5873(12) 0.7922(15) 0.032(7) Uani 0.117(6) 1 d D U P E 2
H2A_5 H 0.965298 0.583181 0.746424 0.038 Uiso 0.117(6) 1 calc R U P E 2
H2AB_5 H 1.087990 0.589475 0.759216 0.038 Uiso 0.117(6) 1 calc R U P E 2
C3_5 C 1.032(3) 0.5404(9) 0.8609(18) 0.038(6) Uani 0.117(6) 1 d D U P E 2
H3A_5 H 1.089678 0.515662 0.850847 0.046 Uiso 0.117(6) 1 calc R U P E 2
H3AB_5 H 0.967855 0.518288 0.854913 0.046 Uiso 0.117(6) 1 calc R U P E 2
C4_5 C 1.047(2) 0.5678(8) 0.9572(15) 0.042(6) Uani 0.117(6) 1 d D U P E 2
H4A_5 H 0.984106 0.564799 0.989620 0.050 Uiso 0.117(6) 1 calc R U P E 2
H4AB_5 H 1.103852 0.549800 0.995457 0.050 Uiso 0.117(6) 1 calc R U P E 2
O1_6 O 0.9915(17) 0.5270(6) 0.8736(11) 0.075(5) Uani 0.229(9) 1 d D U P F 3
C1_6 C 1.032(3) 0.5269(8) 0.7854(15) 0.049(6) Uani 0.229(9) 1 d D U P F 3
H1A_6 H 1.000685 0.497155 0.745338 0.058 Uiso 0.229(9) 1 calc R U P F 3
H1AB_6 H 1.107096 0.521530 0.792343 0.058 Uiso 0.229(9) 1 calc R U P F 3
C2_6 C 1.0044(14) 0.5847(6) 0.7447(11) 0.041(4) Uani 0.229(9) 1 d D U P F 3
H2_6 H 0.982617 0.594172 0.682588 0.050 Uiso 0.229(9) 1 calc R U P F 3
C3_6 C 1.0198(13) 0.6214(6) 0.8257(14) 0.043(4) Uani 0.229(9) 1 d D U P F 3
H3_6 H 1.033111 0.660149 0.826115 0.052 Uiso 0.229(9) 1 calc R U P F 3
C4_6 C 1.0099(17) 0.5834(7) 0.9095(11) 0.054(4) Uani 0.229(9) 1 d D U P F 3
H4A_6 H 1.073330 0.584431 0.951695 0.065 Uiso 0.229(9) 1 calc R U P F 3
H4AB_6 H 0.952293 0.595601 0.944074 0.065 Uiso 0.229(9) 1 calc R U P F 3

loop_
_atom_site_aniso_label
_atom_site_aniso_U_11
_atom_site_aniso_U_22
_atom_site_aniso_U_33
_atom_site_aniso_U_23
_atom_site_aniso_U_13
_atom_site_aniso_U_12
Au1 0.01685(6) 0.01761(6) 0.01349(6) 0.00012(3) 0.00028(4) 0.00141(3)
Cl1 0.0310(3) 0.0293(3) 0.0191(3) 0.0059(2) 0.0059(2) 0.0038(2)
P1 0.0154(3) 0.0138(2) 0.0132(3) -0.00006(19) -0.0003(2) -0.00039(19)
P2 0.0150(2) 0.0152(2) 0.0137(2) -0.00090(19) 0.00012(19) 0.00035(19)
C1 0.0155(10) 0.0151(10) 0.0154(10) -0.0006(8) 0.0006(8) -0.0012(8)
C2 0.0141(10) 0.0180(10) 0.0147(10) 0.0007(8) -0.0005(8) -0.0021(8)
C3 0.0153(10) 0.0175(10) 0.0175(10) -0.0002(8) -0.0007(8) -0.0022(8)
C4 0.0238(12) 0.0175(11) 0.0217(11) 0.0017(9) 0.0000(9) -0.0008(9)
C5 0.0300(13) 0.0250(12) 0.0211(12) 0.0050(10) 0.0031(10) -0.0053(10)
C6 0.0258(12) 0.0263(12) 0.0165(11) 0.0005(9) 0.0052(9) -0.0037(10)
C7 0.0174(10) 0.0204(11) 0.0163(10) -0.0022(8) -0.0004(8) -0.0017(8)
C8 0.0182(10) 0.0166(10) 0.0202(11) -0.0010(8) 0.0015(9) 0.0008(8)
C9 0.0548(19) 0.0316(15) 0.0320(15) 0.0114(12) 0.0137(14) -0.0040(14)
C10 0.0229(11) 0.0244(12) 0.0161(11) -0.0032(9) 0.0038(9) 0.0016(9)
C11 0.0174(10) 0.0179(10) 0.0148(10) 0.0010(8) -0.0009(8) -0.0003(8)
C12 0.0191(11) 0.0195(11) 0.0163(10) -0.0002(8) -0.0017(8) 0.0013(9)
C13 0.0203(11) 0.0227(11) 0.0206(11) -0.0040(9) -0.0041(9) 0.0039(9)
C14 0.0283(13) 0.0303(13) 0.0168(11) -0.0026(10) -0.0060(10) 0.0066(10)
C15 0.0213(11) 0.0265(12) 0.0160(11) -0.0023(9) -0.0019(9) 0.0000(9)
C16 0.0202(11) 0.0206(11) 0.0163(11) -0.0019(8) 0.0007(9) 0.0006(9)
C17 0.0200(11) 0.0145(10) 0.0179(11) -0.0012(8) 0.0005(8) 0.0003(8)
C18 0.0270(12) 0.0149(10) 0.0163(10) -0.0009(8) -0.0020(9) 0.0007(9)
C19 0.0357(14) 0.0175(11) 0.0229(12) -0.0006(9) -0.0049(10) 0.0054(10)
C20 0.0485(17) 0.0148(11) 0.0271(13) -0.0024(10) -0.0066(12) 0.0011(11)
C21 0.0346(14) 0.0187(11) 0.0243(12) -0.0054(9) -0.0073(10) 0.0010(10)
C22 0.0255(12) 0.0175(11) 0.0245(12) -0.0029(9) -0.0033(10) -0.0030(9)
C23 0.0173(11) 0.0176(11) 0.0152(11) 0.0011(8) 0.0024(8) -0.0014(8)
C24 0.0205(11) 0.0193(11) 0.0207(11) 0.0002(9) 0.0022(9) -0.0048(9)
C25 0.0229(12) 0.0236(12) 0.0259(12) 0.0039(10) 0.0048(10) -0.0048(9)
C26 0.0214(12) 0.0289(12) 0.0205(12) 0.0034(9) 0.0053(9) -0.0012(10)
C27 0.0215(11) 0.0276(12) 0.0150(11) -0.0009(9) 0.0036(9) -0.0012(9)
C28 0.0190(11) 0.0190(10) 0.0173(11) 0.0003(8) 0.0038(8) -0.0019(8)
C29 0.0169(10) 0.0190(11) 0.0185(11) -0.0023(9) -0.0002(8) 0.0019(9)
C30 0.0202(11) 0.0235(12) 0.0222(12) -0.0049(9) -0.0024(9) 0.0034(9)
C31 0.0175(12) 0.0286(13) 0.0297(14) -0.0028(10) -0.0014(10) 0.0030(9)
C32 0.0199(11) 0.0279(12) 0.0266(12) -0.0028(10) 0.0031(10) 0.0060(10)
C33 0.0238(12) 0.0239(12) 0.0252(12) -0.0052(10) 0.0024(10) 0.0049(10)
C34 0.0192(11) 0.0197(11) 0.0203(11) -0.0022(9) 0.0010(9) 0.0013(9)
C35 0.0190(11) 0.0176(10) 0.0184(11) -0.0033(8) -0.0012(9) 0.0005(8)
C36 0.0226(12) 0.0217(12) 0.0229(12) -0.0006(9) -0.0003(10) -0.0052(9)
C37 0.0299(14) 0.0213(12) 0.0394(15) 0.0009(11) -0.0010(11) -0.0059(10)
C38 0.0276(13) 0.0243(13) 0.0436(16) -0.0112(11) 0.0012(12) -0.0058(10)
C39 0.0264(13) 0.0259(13) 0.0332(14) -0.0130(11) 0.0013(11) 0.0005(10)
C40 0.0254(12) 0.0233(12) 0.0190(11) -0.0060(9) -0.0021(9) 0.0014(9)
O1_1 0.032(4) 0.044(5) 0.018(3) 0.007(3) -0.001(3) -0.002(3)
C1_1 0.034(5) 0.022(4) 0.039(6) -0.001(4) -0.002(4) 0.004(4)
C2_1 0.039(5) 0.023(3) 0.052(6) -0.001(4) -0.015(4) -0.001(3)
C3_1 0.034(4) 0.018(3) 0.029(6) 0.001(3) -0.006(4) 0.000(3)
C4_1 0.028(4) 0.052(7) 0.044(6) 0.019(5) 0.001(4) -0.005(4)
O1_2 0.042(5) 0.053(5) 0.074(8) 0.012(5) -0.017(5) -0.002(3)
C1_2 0.040(5) 0.052(6) 0.077(8) 0.018(5) -0.008(5) -0.002(4)
C2_2 0.039(4) 0.051(5) 0.044(6) 0.011(4) -0.002(4) 0.004(4)
C3_2 0.035(3) 0.039(4) 0.039(6) 0.006(4) -0.006(3) 0.003(3)
C4_2 0.039(5) 0.033(4) 0.042(7) -0.005(4) -0.007(5) 0.010(3)
O1_3 0.056(7) 0.052(7) 0.076(10) -0.005(7) -0.007(7) 0.003(5)
C1_3 0.056(8) 0.052(8) 0.068(11) 0.003(7) 0.008(7) 0.004(6)
C2_3 0.072(10) 0.059(9) 0.075(11) 0.003(7) 0.027(8) 0.006(7)
C3_3 0.047(9) 0.052(8) 0.051(13) -0.002(7) 0.001(8) 0.006(6)
C4_3 0.048(9) 0.050(7) 0.047(12) -0.010(7) 0.000(7) 0.004(6)
O1_4 0.057(3) 0.045(2) 0.041(2) -0.0005(16) 0.0172(18) -0.0038(17)
C1_4 0.044(3) 0.041(3) 0.040(3) 0.000(2) -0.005(2) 0.003(2)
C2_4 0.036(3) 0.037(3) 0.040(3) -0.006(2) 0.003(2) -0.007(2)
C3_4 0.028(3) 0.035(3) 0.033(3) 0.006(2) -0.002(2) -0.007(3)
C4_4 0.031(2) 0.037(3) 0.039(3) -0.002(2) -0.003(2) -0.004(2)
O1_5 0.044(8) 0.042(7) 0.038(7) -0.001(5) 0.006(6) 0.003(5)
C1_5 0.032(9) 0.036(7) 0.032(7) 0.002(6) 0.011(6) -0.009(7)
C2_5 0.026(12) 0.036(8) 0.034(8) 0.002(5) 0.008(7) -0.005(7)
C3_5 0.038(10) 0.039(7) 0.037(8) 0.003(6) 0.002(7) -0.010(7)
C4_5 0.042(10) 0.044(7) 0.038(7) 0.002(5) -0.001(7) 0.002(6)
O1_6 0.105(10) 0.059(6) 0.063(7) 0.005(5) 0.023(6) 0.015(6)
C1_6 0.053(10) 0.034(6) 0.058(7) 0.003(5) 0.004(7) 0.000(6)
C2_6 0.048(7) 0.036(6) 0.040(6) 0.003(4) 0.005(6) 0.005(5)
C3_6 0.031(6) 0.044(6) 0.054(7) -0.007(5) 0.002(5) -0.003(5)
C4_6 0.049(8) 0.064(7) 0.048(6) 0.000(5) 0.003(6) 0.013(6)

loop_
_atom_type_symbol
_atom_type_description
_atom_type_scat_dispersion_real
_atom_type_scat_dispersion_imag
_atom_type_scat_source
C C 0.0181 0.0091 'International Tables Vol C Tables 4.2.6.8 and 6.1.1.4'
H H 0.0000 0.0000 'International Tables Vol C Tables 4.2.6.8 and 6.1.1.4'
O O 0.0492 0.0322 'International Tables Vol C Tables 4.2.6.8 and 6.1.1.4'
P P 0.2955 0.4335 'International Tables Vol C Tables 4.2.6.8 and 6.1.1.4'
Cl Cl 0.3639 0.7018 'International Tables Vol C Tables 4.2.6.8 and 6.1.1.4'
Au Au -4.4197 7.2980 'International Tables Vol C Tables 4.2.6.8 and 6.1.1.4'

loop_
_geom_angle_atom_site_label_1
_geom_angle_atom_site_label_2
_geom_angle_atom_site_label_3
_geom_angle
_geom_angle_site_symmetry_1
_geom_angle_site_symmetry_3
_geom_angle_publ_flag
P2 Au1 Cl1 179.47(2) . . ?
C1 P1 C11 113.16(11) . . ?
C1 P1 C23 114.17(10) . . ?
C11 P1 C23 107.04(11) . . ?
C1 P1 C17 114.76(11) . . ?
C11 P1 C17 102.66(10) . . ?
C23 P1 C17 103.95(10) . . ?
C1 P2 C35 105.45(10) . . ?
C1 P2 C29 114.22(10) . . ?
C35 P2 C29 104.02(11) . . ?
C1 P2 Au1 115.88(7) . . ?
C35 P2 Au1 110.52(8) . . ?
C29 P2 Au1 106.15(8) . . ?
C2 C1 P1 119.92(16) . . ?
C2 C1 P2 116.36(15) . . ?
P1 C1 P2 123.68(13) . . ?
C3 C2 C7 116.9(2) . . ?
C3 C2 C1 121.7(2) . . ?
C7 C2 C1 121.3(2) . . ?
C4 C3 C2 120.2(2) . . ?
C4 C3 C8 115.4(2) . . ?
C2 C3 C8 124.4(2) . . ?
C5 C4 C3 122.6(2) . . ?
C6 C5 C4 117.3(2) . . ?
C6 C5 C9 121.4(2) . . ?
C4 C5 C9 121.2(2) . . ?
C5 C6 C7 122.2(2) . . ?
C6 C7 C2 120.7(2) . . ?
C6 C7 C10 116.8(2) . . ?
C2 C7 C10 122.5(2) . . ?
C12 C11 C16 109.30(18) . . ?
C12 C11 P1 116.17(16) . . ?
C16 C11 P1 115.37(16) . . ?
C13 C12 C11 109.75(19) . . ?
C14 C13 C12 111.0(2) . . ?
C13 C14 C15 111.3(2) . . ?
C14 C15 C16 110.7(2) . . ?
C15 C16 C11 110.07(19) . . ?
C18 C17 C22 107.97(19) . . ?
C18 C17 P1 113.40(15) . . ?
C22 C17 P1 119.22(16) . . ?
C19 C18 C17 110.48(19) . . ?
C20 C19 C18 110.9(2) . . ?
C19 C20 C21 111.1(2) . . ?
C20 C21 C22 111.8(2) . . ?
C21 C22 C17 109.5(2) . . ?
C28 C23 C24 110.44(19) . . ?
C28 C23 P1 116.00(15) . . ?
C24 C23 P1 113.14(16) . . ?
C25 C24 C23 110.3(2) . . ?
C24 C25 C26 111.8(2) . . ?
C27 C26 C25 110.8(2) . . ?
C26 C27 C28 111.3(2) . . ?
C23 C28 C27 110.18(19) . . ?
C34 C29 C30 108.32(19) . . ?
C34 C29 P2 111.46(16) . . ?
C30 C29 P2 112.11(16) . . ?
C29 C30 C31 111.2(2) . . ?
C32 C31 C30 112.0(2) . . ?
C31 C32 C33 110.3(2) . . ?
C34 C33 C32 111.3(2) . . ?
C33 C34 C29 111.9(2) . . ?
C36 C35 C40 110.09(19) . . ?
C36 C35 P2 116.26(16) . . ?
C40 C35 P2 114.85(16) . . ?
C37 C36 C35 110.6(2) . . ?
C38 C37 C36 111.7(2) . . ?
C39 C38 C37 111.3(2) . . ?
C40 C39 C38 111.8(2) . . ?
C39 C40 C35 110.5(2) . . ?
C1_1 O1_1 C4_1 107.9(10) . . ?
O1_1 C1_1 C2_1 106.9(9) . . ?
C3_1 C2_1 C1_1 102.0(9) . . ?
C2_1 C3_1 C4_1 98.4(10) . . ?
O1_1 C4_1 C3_1 103.1(10) . . ?
C1_2 O1_2 C4_2 109.9(10) . . ?
O1_2 C1_2 C2_2 107.0(9) . . ?
C3_2 C2_2 C1_2 104.1(8) . . ?
C2_2 C3_2 C4_2 99.7(9) . . ?
O1_2 C4_2 C3_2 104.5(10) . . ?
C4_3 O1_3 C1_3 106.3(15) . . ?
O1_3 C1_3 C2_3 100.9(15) . . ?
C3_3 C2_3 C1_3 100.1(15) . . ?
C2_3 C3_3 C4_3 103.3(13) . . ?
O1_3 C4_3 C3_3 106.7(13) . . ?
C4_4 O1_4 C1_4 102.4(4) . . ?
O1_4 C1_4 C2_4 104.6(5) . . ?
C3_4 C2_4 C1_4 104.3(5) . . ?
C2_4 C3_4 C4_4 103.2(5) . . ?
O1_4 C4_4 C3_4 106.8(4) . . ?
C1_5 O1_5 C4_5 105.7(14) . . ?
O1_5 C1_5 C2_5 105.1(16) . . ?
C3_5 C2_5 C1_5 102.4(13) . . ?
C2_5 C3_5 C4_5 106.0(12) . . ?
O1_5 C4_5 C3_5 105.4(12) . . ?
C1_6 O1_6 C4_6 104.8(13) . . ?
O1_6 C1_6 C2_6 104.3(13) . . ?
C3_6 C2_6 C1_6 103.0(12) . . ?
C2_6 C3_6 C4_6 105.0(10) . . ?
O1_6 C4_6 C3_6 107.0(11) . . ?

loop_
_geom_bond_atom_site_label_1
_geom_bond_atom_site_label_2
_geom_bond_distance
_geom_bond_site_symmetry_2
_geom_bond_publ_flag
Au1 P2 2.2582(5) . ?
Au1 Cl1 2.3056(6) . ?
P1 C1 1.739(2) . ?
P1 C11 1.838(2) . ?
P1 C23 1.859(2) . ?
P1 C17 1.878(2) . ?
P2 C1 1.771(2) . ?
P2 C35 1.862(2) . ?
P2 C29 1.869(2) . ?
C1 C2 1.519(3) . ?
C2 C3 1.420(3) . ?
C2 C7 1.420(3) . ?
C3 C4 1.397(3) . ?
C3 C8 1.514(3) . ?
C4 C5 1.388(4) . ?
C5 C6 1.385(4) . ?
C5 C9 1.504(4) . ?
C6 C7 1.395(3) . ?
C7 C10 1.504(3) . ?
C11 C12 1.536(3) . ?
C11 C16 1.546(3) . ?
C12 C13 1.525(3) . ?
C13 C14 1.522(3) . ?
C14 C15 1.524(3) . ?
C15 C16 1.532(3) . ?
C17 C18 1.538(3) . ?
C17 C22 1.549(3) . ?
C18 C19 1.532(3) . ?
C19 C20 1.526(4) . ?
C20 C21 1.526(4) . ?
C21 C22 1.535(3) . ?
C23 C28 1.532(3) . ?
C23 C24 1.542(3) . ?
C24 C25 1.530(3) . ?
C25 C26 1.532(4) . ?
C26 C27 1.530(3) . ?
C27 C28 1.539(3) . ?
C29 C34 1.533(3) . ?
C29 C30 1.536(3) . ?
C30 C31 1.536(3) . ?
C31 C32 1.525(3) . ?
C32 C33 1.532(4) . ?
C33 C34 1.527(3) . ?
C35 C36 1.539(3) . ?
C35 C40 1.542(3) . ?
C36 C37 1.535(4) . ?
C37 C38 1.527(4) . ?
C38 C39 1.525(4) . ?
C39 C40 1.524(3) . ?
O1_1 C1_1 1.417(11) . ?
O1_1 C4_1 1.423(11) . ?
C1_1 C2_1 1.553(12) . ?
C2_1 C3_1 1.527(11) . ?
C3_1 C4_1 1.549(12) . ?
O1_2 C1_2 1.403(11) . ?
O1_2 C4_2 1.411(11) . ?
C1_2 C2_2 1.537(11) . ?
C2_2 C3_2 1.518(11) . ?
C3_2 C4_2 1.560(11) . ?
O1_3 C4_3 1.425(14) . ?
O1_3 C1_3 1.439(15) . ?
C1_3 C2_3 1.562(15) . ?
C2_3 C3_3 1.502(17) . ?
C3_3 C4_3 1.550(15) . ?
O1_4 C4_4 1.434(6) . ?
O1_4 C1_4 1.441(7) . ?
C1_4 C2_4 1.541(8) . ?
C2_4 C3_4 1.498(8) . ?
C3_4 C4_4 1.554(7) . ?
O1_5 C1_5 1.428(14) . ?
O1_5 C4_5 1.434(14) . ?
C1_5 C2_5 1.543(15) . ?
C2_5 C3_5 1.505(16) . ?
C3_5 C4_5 1.544(15) . ?
O1_6 C1_6 1.433(14) . ?
O1_6 C4_6 1.468(14) . ?
C1_6 C2_6 1.542(15) . ?
C2_6 C3_6 1.471(15) . ?
C3_6 C4_6 1.539(14) . ?
